data_7104843
loop_
_publ_author_name
'Ghosh, Rajshekhar'
'Nethaji, Munirathinam'
'Samuelson, Ashoka G.'

_publ_section_title
;
 On the water promoted reaction of titanium isopropoxide with carbon dioxide
;
_journal_coden_ASTM CHCOFS
_journal_issue 20
_journal_name_full
;
 Chemical Communications (Cambridge, United Kingdom)
;
_journal_page_first 2556
_journal_page_last 2557
_journal_paper_doi 10.1039/b307217g
_journal_year 2003
_chemical_formula_moiety 'C38 H84 O18 Ti4'
_chemical_formula_sum 'C38 H84 O18 Ti4'
_chemical_formula_weight 1020.65
_space_group_IT_number 2
_symmetry_cell_setting triclinic
_symmetry_space_group_name_Hall '-P 1'
_symmetry_space_group_name_H-M 'P -1'
_atom_sites_solution_hydrogens geom
_atom_sites_solution_primary direct
_atom_sites_solution_secondary difmap
_audit_creation_method SHELXL-97
_cell_angle_alpha 85.668(4)
_cell_angle_beta 81.109(4)
_cell_angle_gamma 67.083(4)
_cell_formula_units_Z 2
_cell_length_a 11.843(2)
_cell_length_b 12.358(3)
_cell_length_c 20.466(4)
_cell_measurement_temperature 293(2)
_cell_measurement_theta_max 26.05
_cell_measurement_theta_min 1.01
_cell_volume 2725.3(10)
_computing_cell_refinement 'BRUKER SMART'
_computing_data_collection 'BRUKER SMART'
_computing_data_reduction 'BRUKER SAINT'
_computing_molecular_graphics 'BRUKER SHELXTL'
_computing_publication_material 'BRUKER SHELXTL'
_computing_structure_refinement 'SHELXL-97 (Sheldrick, 1997)'
_computing_structure_solution 'BRUKER SHELXTL'
_diffrn_ambient_temperature 293(2)
_diffrn_measured_fraction_theta_full 0.994
_diffrn_measured_fraction_theta_max 0.994
_diffrn_measurement_device_type 'CCD Area Detector'
_diffrn_measurement_method 'Phi & Omega Scans'
_diffrn_radiation_monochromator graphite
_diffrn_radiation_source 'fine-focus sealed tube'
_diffrn_radiation_type MoK\a
_diffrn_radiation_wavelength 0.71073
_diffrn_reflns_av_R_equivalents 0.0795
_diffrn_reflns_av_sigmaI/netI 0.1156
_diffrn_reflns_limit_h_max 14
_diffrn_reflns_limit_h_min -14
_diffrn_reflns_limit_k_max 15
_diffrn_reflns_limit_k_min -15
_diffrn_reflns_limit_l_max 25
_diffrn_reflns_limit_l_min -25
_diffrn_reflns_number 28759
_diffrn_reflns_theta_full 26.05
_diffrn_reflns_theta_max 26.05
_diffrn_reflns_theta_min 1.01
_exptl_absorpt_coefficient_mu 0.625
_exptl_absorpt_correction_T_max 0.9780
_exptl_absorpt_correction_T_min 0.7649
_exptl_absorpt_correction_type empirical
_exptl_absorpt_process_details 'Psi scan'
_exptl_crystal_colour 'pale yellow'
_exptl_crystal_density_diffrn 1.244
_exptl_crystal_density_method 'not measured'
_exptl_crystal_description irregular
_exptl_crystal_F_000 1088
_exptl_crystal_size_max 0.35
_exptl_crystal_size_mid 0.17
_exptl_crystal_size_min 0.13
_refine_diff_density_max 0.840
_refine_diff_density_min -0.518
_refine_diff_density_rms 0.103
_refine_ls_extinction_method none
_refine_ls_goodness_of_fit_ref 0.935
_refine_ls_hydrogen_treatment mixed
_refine_ls_matrix_type full
_refine_ls_number_parameters 413
_refine_ls_number_reflns 10719
_refine_ls_number_restraints 0
_refine_ls_restrained_S_all 0.935
_refine_ls_R_factor_all 0.1538
_refine_ls_R_factor_gt 0.0836
_refine_ls_shift/su_max 0.008
_refine_ls_shift/su_mean 0.000
_refine_ls_structure_factor_coef Fsqd
_refine_ls_weighting_details 'calc w=1/[\s^2^(Fo^2^)+(0.1474P)^2^+0.0000P] where P=(Fo^2^+2Fc^2^)/3'
_refine_ls_weighting_scheme calc
_refine_ls_wR_factor_gt 0.2291
_refine_ls_wR_factor_ref 0.2674
_reflns_number_gt 5113
_reflns_number_total 10719
_reflns_threshold_expression >2sigma(I)
_cod_data_source_file b307217g.txt
_cod_data_source_block ghos2_f
_cod_depositor_comments
;
The following automatic conversions were performed:
'_symmetry_cell_setting' value 'Triclinic' changed to 'triclinic'
according to '/home/saulius/struct/CIF-dictionaries/cif_core.dic'
dictionary named 'cif_core.dic' version 2.4.1 from
2010-06-29.

'_exptl_absorpt_correction_type' value 'Empirical' changed to
'empirical' according to
'/home/saulius/struct/CIF-dictionaries/cif_core.dic' dictionary named
'cif_core.dic' version 2.4.1 from 2010-06-29.

Automatic conversion script
Id: cif_fix_enum 1527 2010-12-29 10:47:43Z saulius 
;
_cod_original_sg_symbol_H-M P-1
_cod_database_code 7104843

loop_
_symmetry_equiv_pos_as_xyz
'x, y, z'
'-x, -y, -z'

loop_
_atom_site_label
_atom_site_type_symbol
_atom_site_fract_x
_atom_site_fract_y
_atom_site_fract_z
_atom_site_U_iso_or_equiv
_atom_site_adp_type
_atom_site_occupancy
_atom_site_symmetry_multiplicity
_atom_site_calc_flag
_atom_site_refinement_flags
_atom_site_disorder_assembly
_atom_site_disorder_group
Ti1 Ti 0.44812(10) 0.12932(10) 0.24967(5) 0.0444(3) Uani 1 1 d . . .
Ti2 Ti 0.62467(10) 0.18883(10) 0.31198(5) 0.0447(3) Uani 1 1 d . . .
Ti3 Ti 0.61783(10) 0.23926(10) 0.15652(5) 0.0459(3) Uani 1 1 d . . .
Ti4 Ti 0.35987(10) 0.38945(10) 0.30491(5) 0.0448(3) Uani 1 1 d . . .
O1 O 0.5035(3) 0.2681(3) 0.24463(17) 0.0376(9) Uani 1 1 d . . .
O2 O 0.5625(4) 0.0756(3) 0.30836(19) 0.0468(10) Uani 1 1 d . . .
O3 O 0.3361(4) 0.2196(4) 0.1741(2) 0.0486(10) Uani 1 1 d . . .
O4 O 0.4620(4) 0.2955(4) 0.1112(2) 0.0548(11) Uani 1 1 d . . .
O5 O 0.3897(4) 0.0160(4) 0.2593(2) 0.0560(11) Uani 1 1 d . . .
O6 O 0.5754(4) 0.0850(3) 0.17270(19) 0.0449(10) Uani 1 1 d . . .
O7 O 0.3074(3) 0.2522(3) 0.30656(19) 0.0452(10) Uani 1 1 d . . .
O8 O 0.2952(4) 0.3057(5) 0.0752(2) 0.0744(15) Uani 1 1 d . . .
O9 O 0.6601(4) 0.3480(4) 0.3078(2) 0.0483(10) Uani 1 1 d . . .
O10 O 0.4682(4) 0.4846(4) 0.3010(2) 0.0515(11) Uani 1 1 d . . .
O11 O 0.7415(4) 0.1148(4) 0.3637(2) 0.0572(12) Uani 1 1 d . . .
O12 O 0.7356(3) 0.1641(4) 0.2235(2) 0.0471(10) Uani 1 1 d . . .
O13 O 0.4802(4) 0.2856(3) 0.37192(19) 0.0458(10) Uani 1 1 d . . .
O14 O 0.6144(4) 0.5398(4) 0.3185(2) 0.0637(13) Uani 1 1 d . . .
O15 O 0.7184(4) 0.1767(4) 0.0830(2) 0.0598(12) Uani 1 1 d . . .
O16 O 0.6247(4) 0.3797(4) 0.1494(2) 0.0618(12) Uani 1 1 d . . .
O17 O 0.2530(4) 0.4686(4) 0.3724(2) 0.0579(12) Uani 1 1 d . . .
O18 O 0.2828(4) 0.4739(4) 0.2402(2) 0.0579(12) Uani 1 1 d . . .
C1 C 0.3682(6) 0.2704(6) 0.1233(3) 0.0531(16) Uani 1 1 d . . .
C2 C 0.3706(9) -0.0860(8) 0.2851(5) 0.099(3) Uani 1 1 d . . .
H2 H 0.4261 -0.1498 0.2557 0.119 Uiso 1 1 calc R . .
C3 C 0.4092(11) -0.1199(11) 0.3504(6) 0.141(4) Uiso 1 1 d . . .
H3A H 0.4944 -0.1305 0.3483 0.212 Uiso 1 1 calc R . .
H3B H 0.3997 -0.1921 0.3645 0.212 Uiso 1 1 calc R . .
H3C H 0.3589 -0.0594 0.3812 0.212 Uiso 1 1 calc R . .
C4 C 0.2478(14) -0.0757(14) 0.2793(8) 0.193(6) Uiso 1 1 d . . .
H4A H 0.2323 -0.0557 0.2344 0.290 Uiso 1 1 calc R . .
H4B H 0.1891 -0.0154 0.3080 0.290 Uiso 1 1 calc R . .
H4C H 0.2398 -0.1492 0.2915 0.290 Uiso 1 1 calc R . .
C5 C 0.6342(7) -0.0238(6) 0.1381(4) 0.0626(19) Uani 1 1 d . . .
H5 H 0.7018 -0.0175 0.1059 0.075 Uiso 1 1 calc R . .
C6 C 0.6904(8) -0.1254(7) 0.1855(4) 0.087(2) Uiso 1 1 d . . .
H6A H 0.7484 -0.1098 0.2076 0.130 Uiso 1 1 calc R . .
H6B H 0.7324 -0.1967 0.1612 0.130 Uiso 1 1 calc R . .
H6C H 0.6260 -0.1335 0.2177 0.130 Uiso 1 1 calc R . .
C7 C 0.5432(8) -0.0432(7) 0.1002(4) 0.084(2) Uiso 1 1 d . . .
H7A H 0.5123 0.0218 0.0702 0.126 Uiso 1 1 calc R . .
H7B H 0.4756 -0.0492 0.1307 0.126 Uiso 1 1 calc R . .
H7C H 0.5844 -0.1145 0.0757 0.126 Uiso 1 1 calc R . .
C8 C 0.1866(7) 0.2486(7) 0.3249(4) 0.072(2) Uani 1 1 d . . .
H8 H 0.1907 0.1756 0.3071 0.086 Uiso 1 1 calc R . .
C9 C 0.1621(8) 0.2371(8) 0.3992(4) 0.094(3) Uiso 1 1 d . . .
H9A H 0.2289 0.1713 0.4144 0.141 Uiso 1 1 calc R . .
H9B H 0.0861 0.2253 0.4113 0.141 Uiso 1 1 calc R . .
H9C H 0.1558 0.3075 0.4191 0.141 Uiso 1 1 calc R . .
C10 C 0.0926(9) 0.3404(9) 0.2965(5) 0.115(3) Uiso 1 1 d . . .
H10A H 0.1143 0.3406 0.2494 0.173 Uiso 1 1 calc R . .
H10B H 0.0832 0.4141 0.3136 0.173 Uiso 1 1 calc R . .
H10C H 0.0161 0.3290 0.3073 0.173 Uiso 1 1 calc R . .
C11 C 0.1813(6) 0.2838(7) 0.0837(4) 0.075(2) Uani 1 1 d . . .
H11 H 0.1409 0.2993 0.1295 0.089 Uiso 1 1 calc R . .
C12 C 0.1027(11) 0.3671(10) 0.0391(6) 0.140(4) Uiso 1 1 d . . .
H12A H 0.0843 0.4458 0.0522 0.210 Uiso 1 1 calc R . .
H12B H 0.0272 0.3547 0.0411 0.210 Uiso 1 1 calc R . .
H12C H 0.1452 0.3556 -0.0053 0.210 Uiso 1 1 calc R . .
C13 C 0.2116(10) 0.1562(9) 0.0676(5) 0.116(3) Uiso 1 1 d . . .
H13A H 0.2609 0.1053 0.0992 0.173 Uiso 1 1 calc R . .
H13B H 0.2568 0.1395 0.0240 0.173 Uiso 1 1 calc R . .
H13C H 0.1362 0.1434 0.0697 0.173 Uiso 1 1 calc R . .
C14 C 0.5816(6) 0.4507(6) 0.3089(3) 0.0510(16) Uani 1 1 d . . .
C15 C 0.8154(15) 0.0190(15) 0.4060(8) 0.124(5) Uiso 0.80 1 d P . .
C15A C 0.853(3) 0.016(3) 0.3771(16) 0.041(7) Uiso 0.20 1 d P . .
C16 C 0.8032(16) -0.0871(16) 0.3950(10) 0.151(6) Uiso 0.80 1 d P . .
C16A C 0.857(4) -0.098(4) 0.355(2) 0.087(13) Uiso 0.20 1 d P . .
C17 C 0.9108(19) 0.0524(17) 0.4196(10) 0.177(7) Uiso 0.80 1 d P . .
C17A C 0.852(4) 0.035(4) 0.461(2) 0.088(13) Uiso 0.20 1 d P . .
C18 C 0.8690(7) 0.1321(7) 0.2151(4) 0.081(2) Uani 1 1 d . . .
H18 H 0.8908 0.1197 0.2601 0.097 Uiso 1 1 calc R . .
C19 C 0.9320(9) 0.0162(8) 0.1839(5) 0.102(3) Uiso 1 1 d . . .
H19A H 0.8995 -0.0384 0.2069 0.153 Uiso 1 1 calc R . .
H19B H 1.0192 -0.0116 0.1862 0.153 Uiso 1 1 calc R . .
H19C H 0.9184 0.0230 0.1385 0.153 Uiso 1 1 calc R . .
C20 C 0.9066(10) 0.2248(9) 0.1875(5) 0.127(4) Uiso 1 1 d . . .
H20A H 0.8594 0.2954 0.2118 0.190 Uiso 1 1 calc R . .
H20B H 0.8927 0.2381 0.1421 0.190 Uiso 1 1 calc R . .
H20C H 0.9930 0.2030 0.1900 0.190 Uiso 1 1 calc R . .
C21 C 0.4504(6) 0.2808(6) 0.4430(3) 0.0573(17) Uani 1 1 d . . .
H21 H 0.3629 0.3305 0.4549 0.069 Uiso 1 1 calc R . .
C22 C 0.4704(8) 0.1564(7) 0.4669(4) 0.079(2) Uiso 1 1 d . . .
H22A H 0.4188 0.1289 0.4467 0.118 Uiso 1 1 calc R . .
H22B H 0.4494 0.1554 0.5141 0.118 Uiso 1 1 calc R . .
H22C H 0.5556 0.1062 0.4550 0.118 Uiso 1 1 calc R . .
C23 C 0.5276(7) 0.3319(7) 0.4734(4) 0.075(2) Uiso 1 1 d . . .
H23A H 0.5113 0.4106 0.4568 0.113 Uiso 1 1 calc R . .
H23B H 0.6138 0.2844 0.4620 0.113 Uiso 1 1 calc R . .
H23C H 0.5066 0.3331 0.5206 0.113 Uiso 1 1 calc R . .
C24 C 0.7409(6) 0.5143(6) 0.3266(4) 0.066(2) Uani 1 1 d . . .
H24 H 0.7960 0.4530 0.2956 0.080 Uiso 1 1 calc R . .
C25 C 0.7624(9) 0.4721(8) 0.3961(4) 0.097(3) Uiso 1 1 d . . .
H25A H 0.7484 0.4006 0.4046 0.145 Uiso 1 1 calc R . .
H25B H 0.7064 0.5308 0.4266 0.145 Uiso 1 1 calc R . .
H25C H 0.8461 0.4580 0.4015 0.145 Uiso 1 1 calc R . .
C26 C 0.7630(10) 0.6245(9) 0.3100(5) 0.123(4) Uiso 1 1 d . . .
H26A H 0.7504 0.6473 0.2649 0.185 Uiso 1 1 calc R . .
H26B H 0.8464 0.6115 0.3154 0.185 Uiso 1 1 calc R . .
H26C H 0.7064 0.6858 0.3388 0.185 Uiso 1 1 calc R . .
C27 C 0.7635(11) 0.1556(15) 0.0165(5) 0.163(6) Uani 1 1 d . . .
H27 H 0.7989 0.0697 0.0205 0.195 Uiso 1 1 calc R . .
C28 C 0.6733(9) 0.1629(9) -0.0234(5) 0.110(3) Uiso 1 1 d . . .
H28A H 0.6096 0.1424 0.0027 0.165 Uiso 1 1 calc R . .
H28B H 0.7113 0.1095 -0.0595 0.165 Uiso 1 1 calc R . .
H28C H 0.6377 0.2416 -0.0405 0.165 Uiso 1 1 calc R . .
C29 C 0.8739(11) 0.1688(11) -0.0075(6) 0.148(5) Uiso 1 1 d . . .
H29A H 0.9243 0.1522 0.0274 0.222 Uiso 1 1 calc R . .
H29B H 0.8566 0.2479 -0.0234 0.222 Uiso 1 1 calc R . .
H29C H 0.9172 0.1153 -0.0430 0.222 Uiso 1 1 calc R . .
C30 C 0.6446(15) 0.4685(14) 0.1146(8) 0.178(6) Uiso 1 1 d . . .
H30 H 0.7240 0.4189 0.0903 0.213 Uiso 1 1 calc R . .
C31 C 0.5919(15) 0.5081(14) 0.0635(8) 0.204(7) Uiso 1 1 d . . .
H31A H 0.5780 0.4467 0.0442 0.306 Uiso 1 1 calc R . .
H31B H 0.6438 0.5361 0.0320 0.306 Uiso 1 1 calc R . .
H31C H 0.5141 0.5716 0.0755 0.306 Uiso 1 1 calc R . .
C32 C 0.6905(15) 0.5387(15) 0.1412(8) 0.209(7) Uiso 1 1 d . . .
H32A H 0.7398 0.4952 0.1747 0.314 Uiso 1 1 calc R . .
H32B H 0.6232 0.6061 0.1606 0.314 Uiso 1 1 calc R . .
H32C H 0.7408 0.5638 0.1071 0.314 Uiso 1 1 calc R . .
C33 C 0.1772(10) 0.5738(10) 0.3976(6) 0.116(3) Uiso 1 1 d . . .
H33 H 0.1476 0.6151 0.3570 0.139 Uiso 1 1 calc R . .
C34 C 0.2381(10) 0.6484(9) 0.4165(5) 0.120(4) Uiso 1 1 d . . .
H34A H 0.3113 0.6381 0.3857 0.180 Uiso 1 1 calc R . .
H34B H 0.2603 0.6264 0.4601 0.180 Uiso 1 1 calc R . .
H34C H 0.1824 0.7293 0.4159 0.180 Uiso 1 1 calc R . .
C35 C 0.0604(10) 0.5826(9) 0.4356(5) 0.121(4) Uiso 1 1 d . . .
H35A H 0.0294 0.5321 0.4173 0.182 Uiso 1 1 calc R . .
H35B H 0.0019 0.6623 0.4342 0.182 Uiso 1 1 calc R . .
H35C H 0.0723 0.5592 0.4807 0.182 Uiso 1 1 calc R . .
C36 C 0.2391(14) 0.5674(13) 0.1958(7) 0.156(5) Uiso 1 1 d . . .
H36 H 0.2873 0.5363 0.1532 0.188 Uiso 1 1 calc R . .
C37 C 0.1210(19) 0.5888(18) 0.1872(10) 0.268(10) Uiso 1 1 d . . .
H37A H 0.1123 0.5157 0.1830 0.401 Uiso 1 1 calc R . .
H37B H 0.1016 0.6359 0.1478 0.401 Uiso 1 1 calc R . .
H37C H 0.0655 0.6301 0.2246 0.401 Uiso 1 1 calc R . .
C38 C 0.2664(14) 0.6624(14) 0.2044(8) 0.203(7) Uiso 1 1 d . . .
H38A H 0.3484 0.6363 0.2162 0.304 Uiso 1 1 calc R . .
H38B H 0.2079 0.7100 0.2390 0.304 Uiso 1 1 calc R . .
H38C H 0.2621 0.7078 0.1640 0.304 Uiso 1 1 calc R . .

loop_
_atom_site_aniso_label
_atom_site_aniso_U_11
_atom_site_aniso_U_22
_atom_site_aniso_U_33
_atom_site_aniso_U_23
_atom_site_aniso_U_13
_atom_site_aniso_U_12
Ti1 0.0464(7) 0.0460(7) 0.0441(6) 0.0037(5) -0.0074(5) -0.0218(5)
Ti2 0.0417(6) 0.0448(7) 0.0456(7) 0.0017(5) -0.0104(5) -0.0132(5)
Ti3 0.0428(7) 0.0511(7) 0.0439(6) 0.0011(5) -0.0026(5) -0.0196(6)
Ti4 0.0373(6) 0.0450(7) 0.0497(7) -0.0005(5) -0.0041(5) -0.0140(5)
O1 0.034(2) 0.039(2) 0.041(2) 0.0056(17) -0.0078(17) -0.0149(18)
O2 0.052(3) 0.042(2) 0.045(2) 0.0053(19) -0.007(2) -0.018(2)
O3 0.042(2) 0.062(3) 0.043(2) 0.007(2) -0.0047(19) -0.023(2)
O4 0.050(3) 0.064(3) 0.053(3) 0.014(2) -0.012(2) -0.026(2)
O5 0.066(3) 0.053(3) 0.058(3) 0.010(2) -0.010(2) -0.034(2)
O6 0.046(2) 0.043(2) 0.045(2) -0.0049(19) -0.0011(19) -0.017(2)
O7 0.040(2) 0.054(3) 0.045(2) -0.0008(19) -0.0037(19) -0.022(2)
O8 0.059(3) 0.111(4) 0.061(3) 0.036(3) -0.026(2) -0.042(3)
O9 0.042(2) 0.047(3) 0.056(3) -0.004(2) -0.006(2) -0.017(2)
O10 0.041(2) 0.047(3) 0.066(3) 0.002(2) -0.009(2) -0.015(2)
O11 0.056(3) 0.057(3) 0.059(3) 0.004(2) -0.022(2) -0.017(2)
O12 0.032(2) 0.054(3) 0.054(3) -0.007(2) -0.0016(19) -0.016(2)
O13 0.047(2) 0.049(2) 0.039(2) -0.0011(19) -0.0066(19) -0.017(2)
O14 0.051(3) 0.049(3) 0.096(4) -0.002(2) -0.013(3) -0.024(2)
O15 0.053(3) 0.079(3) 0.045(3) -0.007(2) 0.007(2) -0.026(2)
O16 0.070(3) 0.060(3) 0.063(3) 0.013(2) -0.002(2) -0.039(3)
O17 0.044(3) 0.053(3) 0.068(3) -0.012(2) 0.002(2) -0.011(2)
O18 0.052(3) 0.054(3) 0.062(3) 0.019(2) -0.017(2) -0.016(2)
C1 0.049(4) 0.054(4) 0.054(4) 0.006(3) -0.014(3) -0.017(3)
C2 0.100(7) 0.096(7) 0.134(8) 0.019(6) -0.032(6) -0.070(6)
C5 0.062(5) 0.053(4) 0.066(5) -0.006(4) 0.004(4) -0.018(4)
C8 0.053(4) 0.081(5) 0.078(5) 0.017(4) 0.007(4) -0.030(4)
C11 0.048(4) 0.109(7) 0.068(5) 0.028(5) -0.022(4) -0.032(4)
C14 0.054(4) 0.049(4) 0.054(4) -0.001(3) -0.003(3) -0.025(4)
C18 0.050(5) 0.084(6) 0.090(6) 0.002(5) -0.007(4) -0.007(4)
C21 0.053(4) 0.069(5) 0.046(4) 0.001(3) -0.002(3) -0.022(4)
C24 0.055(4) 0.056(4) 0.096(6) 0.007(4) -0.015(4) -0.030(4)
C27 0.128(9) 0.36(2) 0.064(6) -0.049(9) 0.016(6) -0.159(12)

loop_
_atom_type_symbol
_atom_type_description
_atom_type_scat_dispersion_real
_atom_type_scat_dispersion_imag
_atom_type_scat_source
C C 0.0033 0.0016 'International Tables Vol C Tables 4.2.6.8 and 6.1.1.4'
H H 0.0000 0.0000 'International Tables Vol C Tables 4.2.6.8 and 6.1.1.4'
O O 0.0106 0.0060 'International Tables Vol C Tables 4.2.6.8 and 6.1.1.4'
Ti Ti 0.2776 0.4457 'International Tables Vol C Tables 4.2.6.8 and 6.1.1.4'

loop_
_geom_angle_atom_site_label_1
_geom_angle_atom_site_label_2
_geom_angle_atom_site_label_3
_geom_angle
_geom_angle_site_symmetry_1
_geom_angle_site_symmetry_3
_geom_angle_publ_flag
O5 Ti1 O2 99.73(19) . . ?
O5 Ti1 O6 104.86(19) . . ?
O2 Ti1 O6 92.97(17) . . ?
O5 Ti1 O7 98.27(19) . . ?
O2 Ti1 O7 99.53(17) . . ?
O6 Ti1 O7 151.40(17) . . ?
O5 Ti1 O1 175.07(19) . . ?
O2 Ti1 O1 80.53(16) . . ?
O6 Ti1 O1 80.02(15) . . ?
O7 Ti1 O1 76.85(15) . . ?
O5 Ti1 O3 93.34(18) . . ?
O2 Ti1 O3 166.65(17) . . ?
O6 Ti1 O3 80.98(16) . . ?
O7 Ti1 O3 81.10(16) . . ?
O1 Ti1 O3 86.68(15) . . ?
O5 Ti1 Ti2 135.88(15) . . ?
O2 Ti1 Ti2 36.35(12) . . ?
O6 Ti1 Ti2 86.30(12) . . ?
O7 Ti1 Ti2 88.70(11) . . ?
O1 Ti1 Ti2 44.17(10) . . ?
O3 Ti1 Ti2 130.75(12) . . ?
O5 Ti1 Ti3 145.58(15) . . ?
O2 Ti1 Ti3 90.78(13) . . ?
O6 Ti1 Ti3 41.47(11) . . ?
O7 Ti1 Ti3 112.27(12) . . ?
O1 Ti1 Ti3 39.13(10) . . ?
O3 Ti1 Ti3 76.78(11) . . ?
Ti2 Ti1 Ti3 62.95(4) . . ?
O5 Ti1 Ti4 135.77(15) . . ?
O2 Ti1 Ti4 89.50(13) . . ?
O6 Ti1 Ti4 117.84(12) . . ?
O7 Ti1 Ti4 37.53(11) . . ?
O1 Ti1 Ti4 39.34(10) . . ?
O3 Ti1 Ti4 82.94(12) . . ?
Ti2 Ti1 Ti4 61.78(4) . . ?
Ti3 Ti1 Ti4 76.43(4) . . ?
O11 Ti2 O2 99.72(19) . . ?
O11 Ti2 O13 105.15(18) . . ?
O2 Ti2 O13 92.73(18) . . ?
O11 Ti2 O12 98.31(19) . . ?
O2 Ti2 O12 100.06(17) . . ?
O13 Ti2 O12 150.94(17) . . ?
O11 Ti2 O1 174.37(18) . . ?
O2 Ti2 O1 80.79(16) . . ?
O13 Ti2 O1 80.39(15) . . ?
O12 Ti2 O1 76.11(15) . . ?
O11 Ti2 O9 92.76(18) . . ?
O2 Ti2 O9 167.05(17) . . ?
O13 Ti2 O9 80.59(16) . . ?
O12 Ti2 O9 81.39(16) . . ?
O1 Ti2 O9 87.13(15) . . ?
O11 Ti2 Ti1 136.24(15) . . ?
O2 Ti2 Ti1 36.73(12) . . ?
O13 Ti2 Ti1 85.95(12) . . ?
O12 Ti2 Ti1 88.88(11) . . ?
O1 Ti2 Ti1 44.05(10) . . ?
O9 Ti2 Ti1 130.99(12) . . ?
O11 Ti2 Ti4 145.12(15) . . ?
O2 Ti2 Ti4 90.97(13) . . ?
O13 Ti2 Ti4 40.78(11) . . ?
O12 Ti2 Ti4 112.47(12) . . ?
O1 Ti2 Ti4 40.19(10) . . ?
O9 Ti2 Ti4 76.71(11) . . ?
Ti1 Ti2 Ti4 63.07(4) . . ?
O11 Ti2 Ti3 135.90(15) . . ?
O2 Ti2 Ti3 90.15(13) . . ?
O13 Ti2 Ti3 117.27(12) . . ?
O12 Ti2 Ti3 37.62(11) . . ?
O1 Ti2 Ti3 38.50(10) . . ?
O9 Ti2 Ti3 83.19(11) . . ?
Ti1 Ti2 Ti3 61.94(4) . . ?
Ti4 Ti2 Ti3 76.54(4) . . ?
O16 Ti3 O15 98.8(2) . . ?
O16 Ti3 O12 99.87(19) . . ?
O15 Ti3 O12 99.25(19) . . ?
O16 Ti3 O1 95.91(18) . . ?
O15 Ti3 O1 165.24(19) . . ?
O12 Ti3 O1 76.73(15) . . ?
O16 Ti3 O4 92.1(2) . . ?
O15 Ti3 O4 93.59(19) . . ?
O12 Ti3 O4 160.83(17) . . ?
O1 Ti3 O4 87.26(16) . . ?
O16 Ti3 O6 169.62(19) . . ?
O15 Ti3 O6 89.73(18) . . ?
O12 Ti3 O6 84.51(16) . . ?
O1 Ti3 O6 75.82(15) . . ?
O4 Ti3 O6 81.35(16) . . ?
O16 Ti3 Ti1 133.70(15) . . ?
O15 Ti3 Ti1 126.60(16) . . ?
O12 Ti3 Ti1 83.09(12) . . ?
O1 Ti3 Ti1 39.31(10) . . ?
O4 Ti3 Ti1 77.82(12) . . ?
O6 Ti3 Ti1 37.04(10) . . ?
O16 Ti3 Ti2 100.62(15) . . ?
O15 Ti3 Ti2 135.41(16) . . ?
O12 Ti3 Ti2 37.95(11) . . ?
O1 Ti3 Ti2 38.78(10) . . ?
O4 Ti3 Ti2 125.16(13) . . ?
O6 Ti3 Ti2 76.99(11) . . ?
Ti1 Ti3 Ti2 55.11(3) . . ?
O18 Ti4 O17 98.1(2) . . ?
O18 Ti4 O7 99.78(18) . . ?
O17 Ti4 O7 98.69(18) . . ?
O18 Ti4 O10 91.73(19) . . ?
O17 Ti4 O10 94.24(19) . . ?
O7 Ti4 O10 161.25(17) . . ?
O18 Ti4 O1 95.99(18) . . ?
O17 Ti4 O1 165.75(18) . . ?
O7 Ti4 O1 76.66(15) . . ?
O10 Ti4 O1 87.52(16) . . ?
O18 Ti4 O13 170.29(19) . . ?
O17 Ti4 O13 89.77(18) . . ?
O7 Ti4 O13 84.55(16) . . ?
O10 Ti4 O13 81.97(16) . . ?
O1 Ti4 O13 76.46(15) . . ?
O18 Ti4 Ti2 134.21(15) . . ?
O17 Ti4 Ti2 126.89(15) . . ?
O7 Ti4 Ti2 83.09(12) . . ?
O10 Ti4 Ti2 78.29(12) . . ?
O1 Ti4 Ti2 39.74(10) . . ?
O13 Ti4 Ti2 37.26(11) . . ?
O18 Ti4 Ti1 100.90(15) . . ?
O17 Ti4 Ti1 134.86(15) . . ?
O7 Ti4 Ti1 37.88(11) . . ?
O10 Ti4 Ti1 125.45(12) . . ?
O1 Ti4 Ti1 38.80(10) . . ?
O13 Ti4 Ti1 77.14(11) . . ?
Ti2 Ti4 Ti1 55.15(3) . . ?
Ti3 O1 Ti1 101.56(16) . . ?
Ti3 O1 Ti2 102.72(16) . . ?
Ti1 O1 Ti2 91.77(14) . . ?
Ti3 O1 Ti4 146.56(19) . . ?
Ti1 O1 Ti4 101.86(16) . . ?
Ti2 O1 Ti4 100.07(16) . . ?
Ti2 O2 Ti1 106.91(19) . . ?
C1 O3 Ti1 126.4(4) . . ?
C1 O4 Ti3 130.2(4) . . ?
C2 O5 Ti1 159.4(5) . . ?
C5 O6 Ti1 130.6(4) . . ?
C5 O6 Ti3 127.8(4) . . ?
Ti1 O6 Ti3 101.49(17) . . ?
C8 O7 Ti4 129.4(4) . . ?
C8 O7 Ti1 123.7(4) . . ?
Ti4 O7 Ti1 104.60(17) . . ?
C1 O8 C11 118.8(5) . . ?
C14 O9 Ti2 126.7(4) . . ?
C14 O10 Ti4 129.5(4) . . ?
C15A O11 C15 26.8(13) . . ?
C15A O11 Ti2 150.7(13) . . ?
C15 O11 Ti2 157.1(7) . . ?
C18 O12 Ti3 128.2(4) . . ?
C18 O12 Ti2 124.9(4) . . ?
Ti3 O12 Ti2 104.43(17) . . ?
C21 O13 Ti2 131.2(4) . . ?
C21 O13 Ti4 126.3(4) . . ?
Ti2 O13 Ti4 101.96(17) . . ?
C14 O14 C24 118.7(5) . . ?
C27 O15 Ti3 160.7(7) . . ?
C30 O16 Ti3 152.7(8) . . ?
C33 O17 Ti4 147.5(6) . . ?
C36 O18 Ti4 159.8(7) . . ?
O4 C1 O3 127.8(6) . . ?
O4 C1 O8 113.2(6) . . ?
O3 C1 O8 119.0(6) . . ?
O5 C2 C4 110.5(10) . . ?
O5 C2 C3 112.4(8) . . ?
C4 C2 C3 115.8(11) . . ?
O6 C5 C7 110.0(6) . . ?
O6 C5 C6 110.8(6) . . ?
C7 C5 C6 112.6(7) . . ?
C10 C8 O7 113.6(6) . . ?
C10 C8 C9 114.7(8) . . ?
O7 C8 C9 109.2(6) . . ?
O8 C11 C12 105.5(7) . . ?
O8 C11 C13 109.4(7) . . ?
C12 C11 C13 112.8(8) . . ?
O9 C14 O10 127.4(6) . . ?
O9 C14 O14 119.8(6) . . ?
O10 C14 O14 112.8(6) . . ?
C15A C15 C17A 118(4) . . ?
C15A C15 C16 93(4) . . ?
C17A C15 C16 121(3) . . ?
C15A C15 C17 73(3) . . ?
C17A C15 C17 46(2) . . ?
C16 C15 C17 136.4(17) . . ?
C15A C15 O11 75(3) . . ?
C17A C15 O11 125(2) . . ?
C16 C15 O11 110.6(14) . . ?
C17 C15 O11 105.3(14) . . ?
C15A C15 C16A 60(4) . . ?
C17A C15 C16A 134(3) . . ?
C16 C15 C16A 33.4(16) . . ?
C17 C15 C16A 117(2) . . ?
O11 C15 C16A 99.9(18) . . ?
C15 C15A C17 79(4) . . ?
C15 C15A O11 78(3) . . ?
C17 C15A O11 109(2) . . ?
C15 C15A C16A 97(4) . . ?
C17 C15A C16A 137(3) . . ?
O11 C15A C16A 112(3) . . ?
C15 C15A C16 61(3) . . ?
C17 C15A C16 123(2) . . ?
O11 C15A C16 102(2) . . ?
C16A C15A C16 35.3(19) . . ?
C15 C15A C17A 42(3) . . ?
C17 C15A C17A 37.8(17) . . ?
O11 C15A C17A 101(2) . . ?
C16A C15A C17A 119(3) . . ?
C16 C15A C17A 91(2) . . ?
C16A C16 C15 91(3) . . ?
C16A C16 C15A 66(3) . . ?
C15 C16 C15A 25.1(13) . . ?
C16 C16A C15A 78(4) . . ?
C16 C16A C15 55(3) . . ?
C15A C16A C15 23.1(15) . . ?
C17A C17 C15A 90(3) . . ?
C17A C17 C15 62(3) . . ?
C15A C17 C15 28.2(14) . . ?
C17 C17A C15 72(3) . . ?
C17 C17A C15A 52(3) . . ?
C15 C17A C15A 20.2(15) . . ?
C20 C18 O12 113.6(7) . . ?
C20 C18 C19 117.2(8) . . ?
O12 C18 C19 109.6(7) . . ?
O13 C21 C22 110.8(6) . . ?
O13 C21 C23 108.0(5) . . ?
C22 C21 C23 112.9(6) . . ?
O14 C24 C26 106.8(6) . . ?
O14 C24 C25 110.1(6) . . ?
C26 C24 C25 112.1(7) . . ?
O15 C27 C29 117.8(9) . . ?
O15 C27 C28 114.3(8) . . ?
C29 C27 C28 124.1(10) . . ?
C31 C30 O16 119.3(16) . . ?
C31 C30 C32 116.7(17) . . ?
O16 C30 C32 121.6(16) . . ?
O17 C33 C35 117.8(9) . . ?
O17 C33 C34 116.0(9) . . ?
C35 C33 C34 118.0(10) . . ?
C37 C36 C38 116.9(16) . . ?
C37 C36 O18 111.2(15) . . ?
C38 C36 O18 115.3(13) . . ?

loop_
_geom_bond_atom_site_label_1
_geom_bond_atom_site_label_2
_geom_bond_distance
_geom_bond_site_symmetry_2
_geom_bond_publ_flag
Ti1 O5 1.775(4) . ?
Ti1 O2 1.844(4) . ?
Ti1 O6 1.951(4) . ?
Ti1 O7 2.033(4) . ?
Ti1 O1 2.052(4) . ?
Ti1 O3 2.148(4) . ?
Ti1 Ti2 2.9500(16) . ?
Ti1 Ti3 3.1735(16) . ?
Ti1 Ti4 3.2050(17) . ?
Ti2 O11 1.787(4) . ?
Ti2 O2 1.828(4) . ?
Ti2 O13 1.960(4) . ?
Ti2 O12 2.034(4) . ?
Ti2 O1 2.057(4) . ?
Ti2 O9 2.159(4) . ?
Ti2 Ti4 3.1674(16) . ?
Ti2 Ti3 3.2030(17) . ?
Ti3 O16 1.763(4) . ?
Ti3 O15 1.785(4) . ?
Ti3 O12 2.019(4) . ?
Ti3 O1 2.044(4) . ?
Ti3 O4 2.045(4) . ?
Ti3 O6 2.144(4) . ?
Ti4 O18 1.760(4) . ?
Ti4 O17 1.780(4) . ?
Ti4 O7 2.017(4) . ?
Ti4 O10 2.040(4) . ?
Ti4 O1 2.076(4) . ?
Ti4 O13 2.115(4) . ?
O3 C1 1.259(7) . ?
O4 C1 1.250(7) . ?
O5 C2 1.415(8) . ?
O6 C5 1.433(7) . ?
O7 C8 1.440(7) . ?
O8 C1 1.347(7) . ?
O8 C11 1.459(8) . ?
O9 C14 1.246(7) . ?
O10 C14 1.274(7) . ?
O11 C15A 1.46(3) . ?
O11 C15 1.480(16) . ?
O12 C18 1.456(8) . ?
O13 C21 1.445(7) . ?
O14 C14 1.339(7) . ?
O14 C24 1.440(8) . ?
O15 C27 1.388(9) . ?
O16 C30 1.341(15) . ?
O17 C33 1.345(11) . ?
O18 C36 1.397(14) . ?
C2 C4 1.433(14) . ?
C2 C3 1.457(13) . ?
C5 C7 1.520(10) . ?
C5 C6 1.525(10) . ?
C8 C10 1.407(11) . ?
C8 C9 1.509(11) . ?
C11 C12 1.460(12) . ?
C11 C13 1.525(12) . ?
C15 C15A 0.68(3) . ?
C15 C17A 1.32(5) . ?
C15 C16 1.41(2) . ?
C15 C17 1.41(2) . ?
C15 C16A 1.72(5) . ?
C15A C17 1.38(3) . ?
C15A C16A 1.50(5) . ?
C15A C16 1.60(4) . ?
C15A C17A 1.75(6) . ?
C16 C16A 0.95(5) . ?
C17 C17A 1.07(5) . ?
C18 C20 1.433(11) . ?
C18 C19 1.475(11) . ?
C21 C22 1.516(9) . ?
C21 C23 1.519(9) . ?
C24 C26 1.490(11) . ?
C24 C25 1.503(11) . ?
C27 C29 1.391(13) . ?
C27 C28 1.414(12) . ?
C30 C31 1.269(19) . ?
C30 C32 1.370(17) . ?
C33 C35 1.448(13) . ?
C33 C34 1.476(12) . ?
C36 C37 1.357(19) . ?
C36 C38 1.363(16) . ?
